data_1557277
loop_
_publ_author_name
'Butts, Craig P.'
'Eberson, Lennart'
'Gonzales-Luque, Remedios'
'Hartshorn, Chris M.'
'Hartshorn, Michael P.'
'Merchan, Manuela'
'Robinson, Ward T.'
'Roos, Bjorn O.'
'Vallance, Claire'
'Wood, Bryan R.'

_publ_section_title
;
 Photochemical Nitration by Tetranitromethane. Part XL. Regiochemistry of
 Trinitromethyl Attachment in the Photolysis of Benzofuran with
 Tetranitromethane
;
_journal_name_full 'Acta Chemica Scandinavica'
_journal_page_first 984
_journal_page_last 999
_journal_paper_doi 10.3891/acta.chem.scand.51-0984
_journal_volume 51
_journal_year 1997
_chemical_formula_sum 'C9 H5 N3 O7'
_chemical_formula_weight 267.16
_chemical_name_common
;
4-Trinitromethylbenzofuran
;
_space_group_IT_number 2
_space_group_name_Hall '-P 1'
_space_group_name_H-M_alt 'P -1'
_symmetry_cell_setting triclinic
_symmetry_Int_Tables_number 2
_symmetry_space_group_name_Hall '-P 1'
_symmetry_space_group_name_H-M 'P -1'
_cell_angle_alpha 92.71(1)
_cell_angle_beta 92.25(1)
_cell_angle_gamma 104.11(1)
_cell_formula_units_Z 2
_cell_length_a 7.474(1)
_cell_length_b 7.612(1)
_cell_length_c 9.658(1)
_cell_volume 531.56(12)
_diffrn_ambient_temperature 168
_diffrn_radiation_probe x-ray
_diffrn_radiation_type MoK\a
_diffrn_radiation_wavelength 0.71069
_exptl_absorpt_coefficient_mu 0.148
_exptl_crystal_density_diffrn 1.669
_refine_ls_number_reflns 938
_refine_ls_R_factor_gt 0.029
_refine_ls_wR_factor_gt 0.054
_cod_data_source_file Acta-Chem-Scand-1997-51-984-4.cif
_cod_data_source_block 1
_cod_database_code 1557277

loop_
_space_group_symop_id
_space_group_symop_operation_xyz
1 x,y,z
2 -x,-y,-z

loop_
_atom_site_label
_atom_site_type_symbol
_atom_site_thermal_displace_type
_atom_site_fract_x
_atom_site_fract_y
_atom_site_fract_z
_atom_site_occupancy
_atom_site_U_iso_or_equiv
_atom_site_calc_flag
_atom_site_refinement_flags
_atom_site_disorder_assembly
_atom_site_disorder_group
O1 O Uiso 0.3526(2) 0.4869(2) 0.3273(2) 1.000 0.0420(10) . . . .
O11 O Uiso -0.4398(2) -0.1007(2) 0.3729(2) 1.000 0.0510(10) . . . .
O12 O Uiso -0.5578(2) 0.0962(2) 0.2696(2) 1.000 0.0510(10) . . . .
O21 O Uiso -0.0422(2) -0.0603(2) 0.1415(2) 1.000 0.0340(10) . . . .
O22 O Uiso -0.3330(2) -0.1957(2) 0.1200(2) 1.000 0.0570(10) . . . .
O31 O Uiso -0.2965(2) 0.1526(2) -0.0003(2) 1.000 0.0480(10) . . . .
O32 O Uiso -0.2882(2) 0.3703(2) 0.1558(2) 1.000 0.0430(10) . . . .
N1 N Uiso -0.4346(3) 0.0241(3) 0.2975(2) 1.000 0.0370(10) . . . .
N2 N Uiso -0.2038(3) -0.0704(3) 0.1578(2) 1.000 0.0330(10) . . . .
N3 N Uiso -0.2815(2) 0.2180(3) 0.1185(2) 1.000 0.0330(10) . . . .
C2 C Uiso 0.3059(3) 0.4612(3) 0.1880(3) 1.000 0.0420(10) . . . .
C3 C Uiso 0.1389(3) 0.3522(3) 0.1600(2) 1.000 0.0330(10) . . . .
C3A C Uiso 0.0659(3) 0.3008(3) 0.2912(2) 1.000 0.0260(10) . . . .
C4 C Uiso -0.0998(3) 0.1950(3) 0.3383(2) 1.000 0.0250(10) . . . .
C5 C Uiso -0.1189(3) 0.1878(3) 0.4805(2) 1.000 0.0340(10) . . . .
C6 C Uiso 0.0221(4) 0.2803(3) 0.5748(2) 1.000 0.0410(10) . . . .
C7 C Uiso 0.1863(4) 0.3806(3) 0.5310(3) 1.000 0.0400(10) . . . .
C7A C Uiso 0.2027(3) 0.3880(3) 0.3907(2) 1.000 0.0320(10) . . . .
C8 C Uiso -0.2472(3) 0.0964(3) 0.2353(2) 1.000 0.0270(10) . . . .

loop_
_atom_type_symbol
_atom_type_description
_atom_type_scat_dispersion_real
_atom_type_scat_dispersion_imag
_atom_type_scat_source
C C 0.0033 0.0016 ' International Tables Vol C Tables 4.2.6.8 and 6.1.1.4'
N N 0.0061 0.0033 ' International Tables Vol C Tables 4.2.6.8 and 6.1.1.4'
O O 0.0106 0.0060 ' International Tables Vol C Tables 4.2.6.8 and 6.1.1.4'

loop_
_geom_angle_atom_site_label_1
_geom_angle_atom_site_label_2
_geom_angle_atom_site_label_3
_geom_angle
_geom_angle_site_symmetry_1
_geom_angle_site_symmetry_2
_geom_angle_site_symmetry_3
_geom_angle_publ_flag
C2 O1 C7A 105.30(17) . . . yes
O11 N1 O12 127.4(2) . . . yes
O11 N1 C8 114.4(2) . . . yes
O12 N1 C8 118.14(19) . . . yes
O21 N2 O22 126.9(2) . . . yes
O21 N2 C8 115.61(19) . . . yes
O22 N2 C8 117.5(2) . . . yes
O31 N3 O32 127.0(2) . . . yes
O31 N3 C8 117.30(19) . . . yes
O32 N3 C8 115.68(18) . . . yes
O1 C2 C3 112.9(2) . . . yes
C2 C3 C3A 106.3(2) . . . no
C3 C3A C4 136.8(2) . . . no
C3 C3A C7A 105.50(19) . . . no
C4 C3A C7A 117.70(18) . . . no
C3A C4 C5 118.20(19) . . . no
C3A C4 C8 119.29(17) . . . no
C5 C4 C8 122.5(2) . . . no
C4 C5 C6 121.3(2) . . . no
C5 C6 C7 121.4(2) . . . no
C6 C7 C7A 116.7(2) . . . no
O1 C7A C3A 110.04(18) . . . yes
O1 C7A C7 125.3(2) . . . yes
C3A C7A C7 124.7(2) . . . no
N1 C8 N2 105.31(18) . . . yes
N1 C8 N3 106.14(17) . . . yes
N1 C8 C4 113.88(17) . . . yes
N2 C8 N3 104.37(15) . . . yes
N2 C8 C4 114.41(19) . . . yes
N3 C8 C4 111.91(18) . . . yes

loop_
_geom_bond_atom_site_label_1
_geom_bond_atom_site_label_2
_geom_bond_distance
_geom_bond_site_symmetry_1
_geom_bond_site_symmetry_2
_geom_bond_publ_flag
O1 C2 1.369(3) . . yes
O1 C7A 1.372(3) . . yes
O11 N1 1.218(3) . . yes
O12 N1 1.209(3) . . yes
O21 N2 1.208(3) . . yes
O22 N2 1.211(3) . . yes
O31 N3 1.219(3) . . yes
O32 N3 1.211(3) . . yes
N1 C8 1.532(3) . . yes
N2 C8 1.552(3) . . yes
N3 C8 1.545(3) . . yes
C2 C3 1.329(3) . . no
C3 C3A 1.433(3) . . no
C3A C4 1.408(3) . . no
C3A C7A 1.393(3) . . no
C4 C5 1.389(3) . . no
C4 C8 1.486(3) . . no
C5 C6 1.392(3) . . no
C6 C7 1.372(4) . . no
C7 C7A 1.368(3) . . no

loop_
_geom_torsion_atom_site_label_1
_geom_torsion_atom_site_label_2
_geom_torsion_atom_site_label_3
_geom_torsion_atom_site_label_4
_geom_torsion
_geom_torsion_site_symmetry_1
_geom_torsion_site_symmetry_2
_geom_torsion_site_symmetry_3
_geom_torsion_site_symmetry_4
_geom_torsion_publ_flag
C7A O1 C2 C3 -0.7(2) . . . . no
C2 O1 C7A C3A 0.6(2) . . . . no
C2 O1 C7A C7 -177.2(2) . . . . no
O11 N1 C8 N2 56.4(2) . . . . no
O11 N1 C8 N3 166.74(18) . . . . no
O11 N1 C8 C4 -69.7(3) . . . . no
O12 N1 C8 N2 -124.7(2) . . . . no
O12 N1 C8 N3 -14.4(3) . . . . no
O12 N1 C8 C4 109.2(2) . . . . no
O21 N2 C8 N1 -156.13(19) . . . . no
O21 N2 C8 N3 92.3(2) . . . . no
O21 N2 C8 C4 -30.3(3) . . . . no
O22 N2 C8 N1 24.0(2) . . . . no
O22 N2 C8 N3 -87.6(2) . . . . no
O22 N2 C8 C4 149.8(2) . . . . no
O31 N3 C8 N1 -100.2(2) . . . . no
O31 N3 C8 N2 10.8(2) . . . . no
O31 N3 C8 C4 135.04(19) . . . . no
O32 N3 C8 N1 80.7(2) . . . . no
O32 N3 C8 N2 -168.30(17) . . . . no
O32 N3 C8 C4 -44.1(2) . . . . no
O1 C2 C3 C3A 0.4(3) . . . . no
C2 C3 C3A C4 178.2(3) . . . . no
C2 C3 C3A C7A 0.0(3) . . . . no
C3 C3A C4 C5 -176.4(3) . . . . no
C3 C3A C4 C8 3.4(4) . . . . no
C7A C3A C4 C5 1.7(3) . . . . no
C7A C3A C4 C8 -178.6(2) . . . . no
C3 C3A C7A O1 -0.4(2) . . . . no
C3 C3A C7A C7 177.5(2) . . . . no
C4 C3A C7A O1 -179.01(19) . . . . no
C4 C3A C7A C7 -1.2(4) . . . . no
C3A C4 C5 C6 -0.8(3) . . . . no
C8 C4 C5 C6 179.4(2) . . . . no
C3A C4 C8 N1 -166.4(2) . . . . no
C3A C4 C8 N2 72.4(3) . . . . no
C3A C4 C8 N3 -46.0(3) . . . . no
C5 C4 C8 N1 13.3(3) . . . . no
C5 C4 C8 N2 -107.9(2) . . . . no
C5 C4 C8 N3 133.7(2) . . . . no
C4 C5 C6 C7 -0.7(4) . . . . no
C5 C6 C7 C7A 1.3(4) . . . . no
C6 C7 C7A O1 177.2(2) . . . . no
C6 C7 C7A C3A -0.4(4) . . . . no
